data_4113210
loop_
_publ_author_name
'Christine A. Boyke'
'Thomas B. Rauchfuss'
'Scott R. Wilson'
'Marie-Madeleine Rohmer'
'Marc B\'enard'

_publ_contact_author_address
;
Department of Chemistry
University of Illinois at Urbana-Champaign
600 South Matthews Avenue
Urbana
IL 61801
USA
;
_publ_contact_author_email rauchfuz@uiuc.edu
_publ_contact_author_fax '1 217 333 2685'
_publ_contact_author_name 'Prof. Thomas B. Rauchfuss'
_publ_contact_author_phone '1 217 333 7355'
_publ_section_title
;
 [Fe2(SR)2(\m-CO)(CNMe)6]2+ and Analogues: A New Class of Diiron
 Dithiolates as Structural Models for the Hox Air State of the Fe-Only
 Hydrogenase
;
_journal_name_full 'Journal of the American Chemical Society'
_journal_page_first 15151
_journal_page_last 15160
_journal_paper_doi 10.1021/ja049050k
_journal_volume 126
_journal_year 2004
_chemical_formula_moiety 'C16 H24 Fe2 N6 O S2, 2(F6 P), C2 H3 N'
_chemical_formula_sum 'C18 H27 F12 Fe2 N7 O P2 S2'
_chemical_formula_weight 823.23
_chemical_name_systematic
; 
? 
;
_space_group_IT_number 2
_symmetry_cell_setting triclinic
_symmetry_space_group_name_Hall '-P 1'
_symmetry_space_group_name_H-M 'P -1'
_atom_sites_solution_hydrogens geom
_atom_sites_solution_primary direct
_atom_sites_solution_secondary difmap
_audit_creation_method SHELXL-97
_audit_update_record
; 
2003-11-17  text and data added, cad 
;
_cell_angle_alpha 116.384(9)
_cell_angle_beta 110.444(10)
_cell_angle_gamma 95.077(11)
_cell_formula_units_Z 2
_cell_length_a 11.926(8)
_cell_length_b 12.433(8)
_cell_length_c 13.286(9)
_cell_measurement_reflns_used 1006
_cell_measurement_temperature 193(2)
_cell_measurement_theta_max 28.0
_cell_measurement_theta_min 3.3
_cell_volume 1582.4(18)
_computing_cell_refinement 'SAINT V6.22 (Bruker, 2001)'
_computing_data_collection 'SMART V5.625 (Bruker, 2001)'
_computing_data_reduction 'SAINT V6.22 (Bruker, 2001)'
_computing_molecular_graphics 'SHELXTL V6.10 (Bruker, 2001)'
_computing_publication_material 'CIFTAB (Sheldrick, 2001)'
_computing_structure_refinement 'SHELXTL V6.10 (Bruker, 2001)'
_computing_structure_solution 'SHELXTL V6.10 (Bruker, 2001)'
_diffrn_ambient_temperature 193(2)
_diffrn_measured_fraction_theta_full 0.988
_diffrn_measured_fraction_theta_max 0.988
_diffrn_measurement_device 'Siemens Platform/CCD'
_diffrn_measurement_method 'profile data from \w scans'
_diffrn_radiation_monochromator graphite
_diffrn_radiation_source 'normal-focus sealed tube'
_diffrn_radiation_type MoK\a
_diffrn_radiation_wavelength 0.71073
_diffrn_radiation_wavelength_id p70sas
_diffrn_reflns_av_R_equivalents 0.0505
_diffrn_reflns_av_sigmaI/netI 0.0587
_diffrn_reflns_limit_h_max 14
_diffrn_reflns_limit_h_min -14
_diffrn_reflns_limit_k_max 14
_diffrn_reflns_limit_k_min -14
_diffrn_reflns_limit_l_max 16
_diffrn_reflns_limit_l_min -16
_diffrn_reflns_number 15813
_diffrn_reflns_theta_full 25.50
_diffrn_reflns_theta_max 25.50
_diffrn_reflns_theta_min 2.02
_diffrn_standards_decay_% 2.1
_diffrn_standards_interval_time 459
_diffrn_standards_number 106
_exptl_absorpt_coefficient_mu 1.248
_exptl_absorpt_correction_T_max 0.9208
_exptl_absorpt_correction_T_min 0.8397
_exptl_absorpt_correction_type integration
_exptl_absorpt_process_details '(Bruker, 2001)'
_exptl_crystal_colour green
_exptl_crystal_density_diffrn 1.728
_exptl_crystal_description prism
_exptl_crystal_F_000 828
_exptl_crystal_id p70sas
_exptl_crystal_preparation
; 
The data crystal was mounted using oil (Parantone-N, Exxon) to a 
0.3 mm cryo-loop (Hampton Research) with the (0 -1 1) scattering planes 
roughly normal to the spindle axis. 
;
_exptl_crystal_size_max 0.12
_exptl_crystal_size_mid 0.11
_exptl_crystal_size_min 0.08
_refine_diff_density_max 0.703
_refine_diff_density_min -0.517
_refine_diff_density_rms 0.078
_refine_ls_extinction_method none
_refine_ls_goodness_of_fit_ref 1.019
_refine_ls_hydrogen_treatment noref
_refine_ls_matrix_type full
_refine_ls_number_parameters 404
_refine_ls_number_reflns 5813
_refine_ls_number_restraints 0
_refine_ls_restrained_S_all 1.019
_refine_ls_R_factor_all 0.0653
_refine_ls_R_factor_gt 0.0428
_refine_ls_shift/su_max 0.037
_refine_ls_shift/su_mean 0.001
_refine_ls_structure_factor_coef Fsqd
_refine_ls_weighting_details 'calc w=1/[\s^2^(Fo^2^)+(0.0524P)^2^+0.8598P] where P=(Fo^2^+2Fc^2^)/3'
_refine_ls_weighting_scheme calc
_refine_ls_wR_factor_gt 0.1006
_refine_ls_wR_factor_ref 0.1091
_reflns_number_gt 4397
_reflns_number_total 5813
_reflns_threshold_expression >2sigma(I)
_cod_data_source_file ja049050ksi20040219_042740.cif
_cod_data_source_block p70sas
_cod_original_cell_volume 1582.5(18)
_cod_original_sg_symbol_H-M 'P -1 '
_cod_database_code 4113210

loop_
_symmetry_equiv_pos_as_xyz
'x, y, z'
'-x, -y, -z'

loop_
_atom_site_label
_atom_site_type_symbol
_atom_site_fract_x
_atom_site_fract_y
_atom_site_fract_z
_atom_site_U_iso_or_equiv
_atom_site_adp_type
_atom_site_occupancy
_atom_site_symmetry_multiplicity
_atom_site_calc_flag
_atom_site_refinement_flags
C1 C 0.6287(3) 0.6533(3) 0.2442(3) 0.0252(8) Uani 1 1 d .
C2 C 0.4912(4) 0.6726(4) 0.0577(4) 0.0404(10) Uani 1 1 d .
H2A H 0.5016 0.7620 0.0866 0.061 Uiso 1 1 calc R
H2B H 0.4032 0.6298 0.0274 0.061 Uiso 1 1 calc R
H2C H 0.5165 0.6358 -0.0101 0.061 Uiso 1 1 calc R
C3 C 0.7619(3) 0.5011(3) 0.2843(3) 0.0274(8) Uani 1 1 d .
C4 C 0.7949(5) 0.2875(5) 0.1603(5) 0.0741(17) Uani 1 1 d .
H4A H 0.8560 0.2997 0.1298 0.111 Uiso 1 1 calc R
H4B H 0.7159 0.2279 0.0894 0.111 Uiso 1 1 calc R
H4C H 0.8269 0.2544 0.2158 0.111 Uiso 1 1 calc R
C5 C 0.8628(3) 0.7565(3) 0.3773(3) 0.0264(8) Uani 1 1 d .
C6 C 1.0099(4) 0.9026(4) 0.3581(4) 0.0372(9) Uani 1 1 d .
H6A H 1.0164 0.8558 0.2795 0.056 Uiso 1 1 calc R
H6B H 1.0932 0.9378 0.4282 0.056 Uiso 1 1 calc R
H6C H 0.9742 0.9708 0.3584 0.056 Uiso 1 1 calc R
C7 C 0.8939(4) 0.6565(3) 0.5189(3) 0.0281(8) Uani 1 1 d .
C8 C 0.8310(3) 0.5750(3) 0.6398(3) 0.0260(8) Uani 1 1 d .
C9 C 0.9071(4) 0.4096(4) 0.6905(4) 0.0428(10) Uani 1 1 d .
H9A H 0.9939 0.4181 0.7021 0.064 Uiso 1 1 calc R
H9B H 0.8545 0.3252 0.6217 0.064 Uiso 1 1 calc R
H9C H 0.9027 0.4231 0.7673 0.064 Uiso 1 1 calc R
C10 C 0.9231(3) 0.8319(4) 0.7342(3) 0.0287(8) Uani 1 1 d .
C11 C 1.1030(4) 1.0331(4) 0.9101(4) 0.0523(12) Uani 1 1 d .
H11A H 1.1645 1.0473 0.8807 0.078 Uiso 1 1 calc R
H11B H 1.1442 1.0267 0.9844 0.078 Uiso 1 1 calc R
H11C H 1.0669 1.1034 0.9311 0.078 Uiso 1 1 calc R
C12 C 0.6964(3) 0.7352(3) 0.6998(3) 0.0265(8) Uani 1 1 d .
C13 C 0.5797(4) 0.7863(4) 0.8383(4) 0.0401(10) Uani 1 1 d .
H13A H 0.6175 0.7648 0.9026 0.060 Uiso 1 1 calc R
H13B H 0.4913 0.7375 0.7875 0.060 Uiso 1 1 calc R
H13C H 0.5865 0.8760 0.8781 0.060 Uiso 1 1 calc R
C14 C 0.4725(3) 0.5984(4) 0.4153(4) 0.0313(8) Uani 1 1 d .
H14A H 0.3996 0.5272 0.3442 0.038 Uiso 1 1 calc R
H14B H 0.4645 0.6153 0.4923 0.038 Uiso 1 1 calc R
C15 C 0.4647(3) 0.7115(4) 0.4020(4) 0.0332(9) Uani 1 1 d .
H15A H 0.3833 0.7259 0.3977 0.040 Uiso 1 1 calc R
H15B H 0.4650 0.6920 0.3213 0.040 Uiso 1 1 calc R
C16 C 0.5661(3) 0.8316(4) 0.5030(4) 0.0328(9) Uani 1 1 d .
H16A H 0.5595 0.8560 0.5820 0.039 Uiso 1 1 calc R
H16B H 0.5494 0.8978 0.4825 0.039 Uiso 1 1 calc R
Fe1 Fe 0.78243(4) 0.69704(4) 0.59872(4) 0.02318(14) Uani 1 1 d .
Fe2 Fe 0.74191(4) 0.65507(4) 0.38502(4) 0.02268(14) Uani 1 1 d .
N1 N 0.5677(3) 0.6584(3) 0.1594(3) 0.0296(7) Uani 1 1 d .
N2 N 0.7743(3) 0.4052(3) 0.2275(3) 0.0385(8) Uani 1 1 d .
N3 N 0.9305(3) 0.8199(3) 0.3700(3) 0.0267(7) Uani 1 1 d .
N4 N 0.8634(3) 0.5013(3) 0.6616(3) 0.0311(7) Uani 1 1 d .
N5 N 1.0050(3) 0.9181(3) 0.8132(3) 0.0334(7) Uani 1 1 d .
N6 N 0.6438(3) 0.7577(3) 0.7600(3) 0.0295(7) Uani 1 1 d .
O1 O 0.9899(2) 0.6398(3) 0.5311(2) 0.0357(6) Uani 1 1 d .
S1 S 0.61340(8) 0.54879(8) 0.42223(8) 0.0254(2) Uani 1 1 d .
S2 S 0.72703(8) 0.83060(8) 0.53051(8) 0.0245(2) Uani 1 1 d .
P1 P 0.80381(10) 0.59601(9) 0.99170(9) 0.0350(3) Uani 1 1 d .
F1 F 0.6573(2) 0.5330(3) 0.9043(3) 0.0718(8) Uani 1 1 d .
F2 F 0.7749(2) 0.7199(2) 1.0732(2) 0.0559(7) Uani 1 1 d .
F3 F 0.7919(3) 0.5450(3) 1.0786(3) 0.0729(9) Uani 1 1 d .
F4 F 0.9488(2) 0.6609(3) 1.0803(3) 0.0666(8) Uani 1 1 d .
F5 F 0.8295(3) 0.4721(3) 0.9100(3) 0.0871(10) Uani 1 1 d .
F6 F 0.8138(3) 0.6492(3) 0.9059(3) 0.0707(8) Uani 1 1 d .
P2 P 0.67834(10) 0.06377(11) 0.32362(11) 0.0431(3) Uani 1 1 d .
F7 F 0.6536(4) 0.1959(3) 0.3678(4) 0.1146(14) Uani 1 1 d .
F8 F 0.6952(4) 0.0849(4) 0.4550(4) 0.1125(14) Uani 1 1 d .
F9 F 0.7048(3) -0.0656(3) 0.2861(4) 0.1131(14) Uani 1 1 d .
F10 F 0.5347(3) 0.0048(4) 0.2654(4) 0.1214(15) Uani 1 1 d .
F11 F 0.6628(4) 0.0470(5) 0.1976(4) 0.1402(19) Uani 1 1 d .
F12 F 0.8236(3) 0.1244(3) 0.3847(4) 0.1050(12) Uani 1 1 d .
C17 C 0.7688(4) 0.1105(4) 0.8338(4) 0.0498(11) Uani 1 1 d .
C18 C 0.7235(5) 0.1650(5) 0.7580(5) 0.0615(13) Uani 1 1 d .
H18A H 0.7700 0.2541 0.8046 0.092 Uiso 1 1 calc R
H18B H 0.6344 0.1564 0.7358 0.092 Uiso 1 1 calc R
H18C H 0.7350 0.1218 0.6818 0.092 Uiso 1 1 calc R
N7 N 0.8055(5) 0.0686(5) 0.8936(5) 0.0882(16) Uani 1 1 d .

loop_
_atom_site_aniso_label
_atom_site_aniso_U_11
_atom_site_aniso_U_22
_atom_site_aniso_U_33
_atom_site_aniso_U_23
_atom_site_aniso_U_13
_atom_site_aniso_U_12
C1 0.0257(19) 0.0201(18) 0.029(2) 0.0104(16) 0.0148(17) 0.0031(15)
C2 0.036(2) 0.052(3) 0.033(2) 0.027(2) 0.0085(18) 0.0112(19)
C3 0.027(2) 0.028(2) 0.0271(19) 0.0154(17) 0.0100(16) 0.0053(16)
C4 0.079(4) 0.046(3) 0.057(3) 0.001(3) 0.017(3) 0.037(3)
C5 0.0260(19) 0.0279(19) 0.0242(19) 0.0127(16) 0.0099(16) 0.0098(16)
C6 0.035(2) 0.038(2) 0.042(2) 0.022(2) 0.0199(19) 0.0004(18)
C7 0.034(2) 0.0250(19) 0.027(2) 0.0149(16) 0.0134(17) 0.0046(16)
C8 0.0239(19) 0.028(2) 0.0262(19) 0.0133(17) 0.0121(16) 0.0044(16)
C9 0.052(3) 0.045(3) 0.061(3) 0.041(2) 0.034(2) 0.027(2)
C10 0.030(2) 0.034(2) 0.030(2) 0.0208(19) 0.0143(18) 0.0140(18)
C11 0.045(3) 0.044(3) 0.040(3) 0.019(2) -0.003(2) -0.009(2)
C12 0.0253(19) 0.0242(19) 0.031(2) 0.0171(17) 0.0096(17) 0.0040(15)
C13 0.039(2) 0.054(3) 0.037(2) 0.024(2) 0.024(2) 0.015(2)
C14 0.0207(18) 0.039(2) 0.033(2) 0.0198(18) 0.0092(16) 0.0035(16)
C15 0.0239(19) 0.042(2) 0.040(2) 0.0239(19) 0.0155(17) 0.0119(17)
C16 0.030(2) 0.035(2) 0.038(2) 0.0203(19) 0.0167(18) 0.0135(17)
Fe1 0.0237(3) 0.0229(3) 0.0232(3) 0.0128(2) 0.0095(2) 0.0053(2)
Fe2 0.0238(3) 0.0219(3) 0.0234(3) 0.0122(2) 0.0108(2) 0.0050(2)
N1 0.0263(17) 0.0335(18) 0.0280(18) 0.0167(15) 0.0103(14) 0.0053(14)
N2 0.044(2) 0.035(2) 0.0308(18) 0.0137(16) 0.0139(16) 0.0157(16)
N3 0.0241(16) 0.0280(17) 0.0290(17) 0.0157(14) 0.0117(14) 0.0049(13)
N4 0.0327(18) 0.0361(18) 0.0355(18) 0.0233(16) 0.0186(15) 0.0136(15)
N5 0.0289(18) 0.0337(19) 0.0283(18) 0.0157(16) 0.0043(15) 0.0039(15)
N6 0.0313(17) 0.0307(17) 0.0271(17) 0.0158(14) 0.0122(15) 0.0083(14)
O1 0.0265(15) 0.0478(17) 0.0404(16) 0.0262(14) 0.0162(12) 0.0155(13)
S1 0.0257(5) 0.0227(5) 0.0270(5) 0.0133(4) 0.0108(4) 0.0033(4)
S2 0.0254(5) 0.0216(4) 0.0263(5) 0.0123(4) 0.0112(4) 0.0052(4)
P1 0.0414(6) 0.0301(6) 0.0288(6) 0.0126(5) 0.0149(5) 0.0055(5)
F1 0.0460(16) 0.069(2) 0.0581(18) 0.0181(15) 0.0039(14) -0.0120(14)
F2 0.0579(16) 0.0402(14) 0.0587(16) 0.0133(13) 0.0298(14) 0.0147(12)
F3 0.100(2) 0.071(2) 0.0674(19) 0.0498(17) 0.0393(18) 0.0162(17)
F4 0.0357(14) 0.075(2) 0.0727(19) 0.0316(16) 0.0151(14) 0.0130(13)
F5 0.125(3) 0.0464(17) 0.089(2) 0.0165(17) 0.068(2) 0.0353(18)
F6 0.094(2) 0.077(2) 0.0589(18) 0.0463(17) 0.0392(17) 0.0151(17)
P2 0.0382(6) 0.0414(6) 0.0514(7) 0.0239(6) 0.0198(5) 0.0156(5)
F7 0.142(3) 0.075(2) 0.116(3) 0.049(2) 0.037(3) 0.068(3)
F8 0.129(3) 0.175(4) 0.096(3) 0.097(3) 0.067(3) 0.088(3)
F9 0.096(3) 0.0454(19) 0.153(4) 0.029(2) 0.035(3) 0.0286(19)
F10 0.0411(19) 0.133(4) 0.133(3) 0.030(3) 0.034(2) 0.005(2)
F11 0.142(4) 0.256(6) 0.097(3) 0.116(4) 0.082(3) 0.108(4)
F12 0.0479(19) 0.096(3) 0.138(3) 0.051(3) 0.023(2) 0.0009(18)
C17 0.062(3) 0.044(3) 0.046(3) 0.020(2) 0.028(2) 0.024(2)
C18 0.080(4) 0.049(3) 0.063(3) 0.036(3) 0.029(3) 0.024(3)
N7 0.133(5) 0.088(4) 0.077(3) 0.059(3) 0.051(3) 0.063(4)

loop_
_atom_type_symbol
_atom_type_description
_atom_type_scat_dispersion_real
_atom_type_scat_dispersion_imag
_atom_type_scat_source
C C 0.0033 0.0016 'International Tables Vol C Tables 4.2.6.8 and 6.1.1.4'
H H 0.0000 0.0000 'International Tables Vol C Tables 4.2.6.8 and 6.1.1.4'
N N 0.0061 0.0033 'International Tables Vol C Tables 4.2.6.8 and 6.1.1.4'
O O 0.0106 0.0060 'International Tables Vol C Tables 4.2.6.8 and 6.1.1.4'
F F 0.0171 0.0103 'International Tables Vol C Tables 4.2.6.8 and 6.1.1.4'
P P 0.1023 0.0942 'International Tables Vol C Tables 4.2.6.8 and 6.1.1.4'
S S 0.1246 0.1234 'International Tables Vol C Tables 4.2.6.8 and 6.1.1.4'
Fe Fe 0.3463 0.8444 'International Tables Vol C Tables 4.2.6.8 and 6.1.1.4'

loop_
_exptl_crystal_face_index_h
_exptl_crystal_face_index_k
_exptl_crystal_face_index_l
_exptl_crystal_face_perp_dist
0.00 0.00 -1.00 0.0400
0.00 0.00 1.00 0.0400
-1.00 -1.00 1.00 0.0600
1.00 1.00 -1.00 0.0600
-1.00 1.00 -1.00 0.0550
1.00 -1.00 1.00 0.0550

loop_
_geom_angle_atom_site_label_1
_geom_angle_atom_site_label_2
_geom_angle_atom_site_label_3
_geom_angle
N1 C1 Fe2 174.5(3)
N1 C2 H2A 109.5
N1 C2 H2B 109.5
H2A C2 H2B 109.5
N1 C2 H2C 109.5
H2A C2 H2C 109.5
H2B C2 H2C 109.5
N2 C3 Fe2 176.3(3)
N2 C4 H4A 109.5
N2 C4 H4B 109.5
H4A C4 H4B 109.5
N2 C4 H4C 109.5
H4A C4 H4C 109.5
H4B C4 H4C 109.5
N3 C5 Fe2 176.2(3)
N3 C6 H6A 109.5
N3 C6 H6B 109.5
H6A C6 H6B 109.5
N3 C6 H6C 109.5
H6A C6 H6C 109.5
H6B C6 H6C 109.5
O1 C7 Fe1 144.5(3)
O1 C7 Fe2 137.8(3)
Fe1 C7 Fe2 77.68(15)
N4 C8 Fe1 176.9(3)
N4 C9 H9A 109.5
N4 C9 H9B 109.5
H9A C9 H9B 109.5
N4 C9 H9C 109.5
H9A C9 H9C 109.5
H9B C9 H9C 109.5
N5 C10 Fe1 175.6(3)
N5 C11 H11A 109.5
N5 C11 H11B 109.5
H11A C11 H11B 109.5
N5 C11 H11C 109.5
H11A C11 H11C 109.5
H11B C11 H11C 109.5
N6 C12 Fe1 179.5(4)
N6 C13 H13A 109.5
N6 C13 H13B 109.5
H13A C13 H13B 109.5
N6 C13 H13C 109.5
H13A C13 H13C 109.5
H13B C13 H13C 109.5
C15 C14 S1 117.2(2)
C15 C14 H14A 108.0
S1 C14 H14A 108.0
C15 C14 H14B 108.0
S1 C14 H14B 108.0
H14A C14 H14B 107.2
C14 C15 C16 116.6(3)
C14 C15 H15A 108.1
C16 C15 H15A 108.1
C14 C15 H15B 108.1
C16 C15 H15B 108.1
H15A C15 H15B 107.3
C15 C16 S2 117.1(3)
C15 C16 H16A 108.0
S2 C16 H16A 108.0
C15 C16 H16B 108.0
S2 C16 H16B 108.0
H16A C16 H16B 107.3
C12 Fe1 C10 89.20(16)
C12 Fe1 C8 90.47(15)
C10 Fe1 C8 95.23(16)
C12 Fe1 C7 169.65(15)
C10 Fe1 C7 84.78(16)
C8 Fe1 C7 81.73(15)
C12 Fe1 S2 95.21(11)
C10 Fe1 S2 87.45(12)
C8 Fe1 S2 173.76(11)
C7 Fe1 S2 92.93(11)
C12 Fe1 S1 94.53(12)
C10 Fe1 S1 172.40(11)
C8 Fe1 S1 91.37(12)
C7 Fe1 S1 92.46(12)
S2 Fe1 S1 85.62(6)
C12 Fe1 Fe2 137.39(11)
C10 Fe1 Fe2 116.99(11)
C8 Fe1 Fe2 117.57(11)
C7 Fe1 Fe2 52.92(11)
S2 Fe1 Fe2 56.27(3)
S1 Fe1 Fe2 56.21(4)
C1 Fe2 C3 91.38(15)
C1 Fe2 C5 84.96(15)
C3 Fe2 C5 95.99(15)
C1 Fe2 C7 166.09(14)
C3 Fe2 C7 81.80(15)
C5 Fe2 C7 83.72(15)
C1 Fe2 S2 97.27(11)
C3 Fe2 S2 170.39(11)
C5 Fe2 S2 88.98(12)
C7 Fe2 S2 90.60(11)
C1 Fe2 S1 101.57(11)
C3 Fe2 S1 87.99(12)
C5 Fe2 S1 172.30(11)
C7 Fe2 S1 90.34(11)
S2 Fe2 S1 86.17(6)
C1 Fe2 Fe1 144.07(11)
C3 Fe2 Fe1 113.79(11)
C5 Fe2 Fe1 115.52(11)
C7 Fe2 Fe1 49.41(11)
S2 Fe2 Fe1 56.60(4)
S1 Fe2 Fe1 56.78(3)
C1 N1 C2 176.4(4)
C3 N2 C4 177.7(4)
C5 N3 C6 176.7(4)
C8 N4 C9 178.8(4)
C10 N5 C11 175.5(4)
C12 N6 C13 178.7(4)
C14 S1 Fe2 113.64(13)
C14 S1 Fe1 110.12(13)
Fe2 S1 Fe1 67.02(6)
C16 S2 Fe2 113.59(13)
C16 S2 Fe1 111.06(13)
Fe2 S2 Fe1 67.13(6)
F5 P1 F6 90.93(18)
F5 P1 F3 90.37(18)
F6 P1 F3 178.59(18)
F5 P1 F4 91.19(18)
F6 P1 F4 90.23(17)
F3 P1 F4 90.29(17)
F5 P1 F2 178.87(17)
F6 P1 F2 89.36(17)
F3 P1 F2 89.33(16)
F4 P1 F2 89.90(16)
F5 P1 F1 89.90(19)
F6 P1 F1 89.88(17)
F3 P1 F1 89.58(17)
F4 P1 F1 178.91(18)
F2 P1 F1 89.01(16)
F11 P2 F10 88.8(3)
F11 P2 F9 90.0(3)
F10 P2 F9 93.0(2)
F11 P2 F12 92.2(2)
F10 P2 F12 179.0(2)
F9 P2 F12 87.3(2)
F11 P2 F7 92.5(3)
F10 P2 F7 87.6(2)
F9 P2 F7 177.4(2)
F12 P2 F7 92.1(2)
F11 P2 F8 178.5(3)
F10 P2 F8 91.8(2)
F9 P2 F8 91.4(2)
F12 P2 F8 87.3(2)
F7 P2 F8 86.1(2)
N7 C17 C18 179.3(6)
C17 C18 H18A 109.5
C17 C18 H18B 109.5
H18A C18 H18B 109.5
C17 C18 H18C 109.5
H18A C18 H18C 109.5
H18B C18 H18C 109.5

loop_
_geom_bond_atom_site_label_1
_geom_bond_atom_site_label_2
_geom_bond_distance
C1 N1 1.140(4)
C1 Fe2 1.876(4)
C2 N1 1.439(5)
C2 H2A 0.9800
C2 H2B 0.9800
C2 H2C 0.9800
C3 N2 1.150(5)
C3 Fe2 1.881(4)
C4 N2 1.434(5)
C4 H4A 0.9800
C4 H4B 0.9800
C4 H4C 0.9800
C5 N3 1.138(4)
C5 Fe2 1.891(4)
C6 N3 1.433(4)
C6 H6A 0.9800
C6 H6B 0.9800
C6 H6C 0.9800
C7 O1 1.149(4)
C7 Fe1 1.943(4)
C7 Fe2 2.041(4)
C8 N4 1.138(4)
C8 Fe1 1.899(4)
C9 N4 1.439(5)
C9 H9A 0.9800
C9 H9B 0.9800
C9 H9C 0.9800
C10 N5 1.141(5)
C10 Fe1 1.891(4)
C11 N5 1.444(5)
C11 H11A 0.9800
C11 H11B 0.9800
C11 H11C 0.9800
C12 N6 1.137(4)
C12 Fe1 1.888(4)
C13 N6 1.439(5)
C13 H13A 0.9800
C13 H13B 0.9800
C13 H13C 0.9800
C14 C15 1.499(5)
C14 S1 1.827(4)
C14 H14A 0.9900
C14 H14B 0.9900
C15 C16 1.503(5)
C15 H15A 0.9900
C15 H15B 0.9900
C16 S2 1.826(4)
C16 H16A 0.9900
C16 H16B 0.9900
Fe1 S2 2.2646(14)
Fe1 S1 2.2712(14)
Fe1 Fe2 2.4995(19)
Fe2 S2 2.2560(14)
Fe2 S1 2.2563(13)
P1 F5 1.574(3)
P1 F6 1.581(3)
P1 F3 1.584(3)
P1 F4 1.585(3)
P1 F2 1.593(3)
P1 F1 1.596(3)
P2 F11 1.532(4)
P2 F10 1.555(3)
P2 F9 1.556(3)
P2 F12 1.572(3)
P2 F7 1.575(3)
P2 F8 1.579(4)
C17 N7 1.122(6)
C17 C18 1.435(6)
C18 H18A 0.9800
C18 H18B 0.9800
C18 H18C 0.9800
